data_2207784
loop_
_publ_author_name
'Xiao-Ling Yang'
'Yu-Qing Shang'
'Guan-Ping Yu'
'Guo-Dong Si'

_publ_section_title
;4-(4-Methylbenzylideneamino)-3-[(1<i>H</i>-1,2,4-triazol-1-yl)methyl]-1<i>H</i>-1,2,4-triazole-5(4<i>H</i>)-thione
 monohydrate
;
_journal_coeditor_code HG6276
_journal_issue 1
_journal_name_full 'Acta Crystallographica Section E'
_journal_page_first o13
_journal_page_last o14
_journal_paper_doi 10.1107/S1600536805039371
_journal_volume 62
_journal_year 2006
_chemical_formula_iupac 'C13 H13 N7 S, H2 O'
_chemical_formula_moiety 'C13 H13 N7 S, H2 O'
_chemical_formula_sum 'C13 H15 N7 O S'
_chemical_formula_weight 317.38
_chemical_name_systematic
;
4-(4-Methylbenzylideneamino)-3-[(1H-1,2,4-triazol-1-yl)methyl]-1H-1,2,4-
triazole-5(4H)-thione monohydrate
;
_space_group_IT_number 14
_symmetry_cell_setting monoclinic
_symmetry_space_group_name_Hall '-P 2ybc'
_symmetry_space_group_name_H-M 'P 1 21/c 1'
_atom_sites_solution_hydrogens geom
_atom_sites_solution_primary direct
_atom_sites_solution_secondary difmap
_audit_creation_method SHELXL-97
_cell_angle_alpha 90.00
_cell_angle_beta 93.966(3)
_cell_angle_gamma 90.00
_cell_formula_units_Z 4
_cell_length_a 8.2900(14)
_cell_length_b 24.778(5)
_cell_length_c 7.7083(14)
_cell_measurement_reflns_used 2352
_cell_measurement_temperature 294(2)
_cell_measurement_theta_max 25.04
_cell_measurement_theta_min 2.77
_cell_volume 1579.6(5)
_computing_cell_refinement 'SAINT (Bruker, 1999)'
_computing_data_collection 'SMART (Bruker, 1998)'
_computing_data_reduction SAINT
_computing_molecular_graphics 'SHELXTL (Bruker, 1999)'
_computing_publication_material SHELXTL
_computing_structure_refinement 'SHELXL97 (Sheldrick, 1997)'
_computing_structure_solution 'SHELXS97 (Sheldrick, 1997)'
_diffrn_ambient_temperature 294(2)
_diffrn_measured_fraction_theta_full 0.996
_diffrn_measured_fraction_theta_max 0.996
_diffrn_measurement_device_type 'Bruker SMART CCD area-detector'
_diffrn_measurement_method '\f and \w'
_diffrn_radiation_monochromator graphite
_diffrn_radiation_source 'fine-focus sealed tube'
_diffrn_radiation_type MoK\a
_diffrn_radiation_wavelength 0.71073
_diffrn_reflns_av_R_equivalents 0.0314
_diffrn_reflns_av_sigmaI/netI 0.0414
_diffrn_reflns_limit_h_max 8
_diffrn_reflns_limit_h_min -10
_diffrn_reflns_limit_k_max 26
_diffrn_reflns_limit_k_min -31
_diffrn_reflns_limit_l_max 8
_diffrn_reflns_limit_l_min -9
_diffrn_reflns_number 8843
_diffrn_reflns_theta_full 26.40
_diffrn_reflns_theta_max 26.40
_diffrn_reflns_theta_min 1.64
_diffrn_standards_decay_% 0
_diffrn_standards_interval_count 0
_diffrn_standards_interval_time 0
_diffrn_standards_number 0
_exptl_absorpt_coefficient_mu 0.218
_exptl_absorpt_correction_T_max 0.974
_exptl_absorpt_correction_T_min 0.952
_exptl_absorpt_correction_type multi-scan
_exptl_absorpt_process_details '(SADABS; Sheldrick, 1996)'
_exptl_crystal_colour yellow
_exptl_crystal_density_diffrn 1.335
_exptl_crystal_density_method 'not measured'
_exptl_crystal_description block
_exptl_crystal_F_000 664
_exptl_crystal_size_max 0.22
_exptl_crystal_size_mid 0.20
_exptl_crystal_size_min 0.12
_refine_diff_density_max 0.195
_refine_diff_density_min -0.161
_refine_ls_extinction_method none
_refine_ls_goodness_of_fit_ref 1.021
_refine_ls_hydrogen_treatment mixed
_refine_ls_matrix_type full
_refine_ls_number_parameters 212
_refine_ls_number_reflns 3234
_refine_ls_number_restraints 4
_refine_ls_restrained_S_all 1.021
_refine_ls_R_factor_all 0.0808
_refine_ls_R_factor_gt 0.0405
_refine_ls_shift/su_max 0.004
_refine_ls_shift/su_mean 0.000
_refine_ls_structure_factor_coef Fsqd
_refine_ls_weighting_details 'calc w=1/[\s^2^(Fo^2^)+(0.0501P)^2^+0.2737P] where P=(Fo^2^+2Fc^2^)/3'
_refine_ls_weighting_scheme calc
_refine_ls_wR_factor_gt 0.0945
_refine_ls_wR_factor_ref 0.1126
_reflns_number_gt 2039
_reflns_number_total 3234
_reflns_threshold_expression I>2\s(I)
_cod_data_source_file hg6276.cif
_cod_data_source_block I
_cod_depositor_comments
;
The following automatic conversions were performed:
'_symmetry_cell_setting' value 'Monoclinic' changed to 'monoclinic'
according to '/home/saulius/struct/CIF-dictionaries/cif_core.dic'
dictionary named 'cif_core.dic' version 2.4.1 from 2010-06-29.

Automatic conversion script
Id: cif_fix_enum 1527 2010-12-29 10:47:43Z saulius 

The following automatic conversions were performed:

'_symmetry_cell_setting' value 'Monoclinic' changed to 'monoclinic'
according to /home/saulius/struct/CIF-dictionaries/cif_core.dic
dictionary named 'cif_core.dic' version 2.4.1 from 2010-06-29.

Automatic conversion script
Id: cif_fix_values 1715 2011-07-08 13:25:40Z adriana 
;
_cod_original_sg_symbol_Hall '-P 2yb c'
_cod_original_sg_symbol_H-M 'P 21/c'
_cod_database_code 2207784
_cod_database_fobs_code 2207784

loop_
_symmetry_equiv_pos_as_xyz
'x, y, z'
'-x, y+1/2, -z+1/2'
'-x, -y, -z'
'x, -y-1/2, z-1/2'

loop_
_atom_site_label
_atom_site_fract_x
_atom_site_fract_y
_atom_site_fract_z
_atom_site_U_iso_or_equiv
_atom_site_adp_type
_atom_site_calc_flag
_atom_site_refinement_flags
_atom_site_occupancy
_atom_site_type_symbol
S1 0.47939(8) 0.42502(2) 1.50732(7) 0.0562(2) Uani d . 1 S
N1 0.3880(2) 0.42173(7) 1.0622(2) 0.0411(4) Uani d . 1 N
N2 0.47892(19) 0.38595(6) 1.1688(2) 0.0368(4) Uani d . 1 N
N3 0.6299(2) 0.31307(7) 1.2044(2) 0.0429(4) Uani d . 1 N
N4 0.6162(2) 0.33966(7) 1.3589(2) 0.0434(4) Uani d D 1 N
H4A 0.666(2) 0.3255(8) 1.4563(19) 0.055(7) Uiso d D 1 H
N5 0.3512(2) 0.30957(7) 0.8688(2) 0.0442(4) Uani d . 1 N
N6 0.2936(3) 0.26787(9) 0.9591(3) 0.0806(7) Uani d . 1 N
N7 0.1000(2) 0.30189(8) 0.7734(2) 0.0580(5) Uani d . 1 N
C1 0.3436(2) 0.46638(8) 1.1239(3) 0.0450(5) Uani d . 1 C
H1 0.3692 0.4746 1.2402 0.054 Uiso calc R 1 H
C2 0.2523(2) 0.50479(8) 1.0122(3) 0.0446(5) Uani d . 1 C
C3 0.2269(3) 0.49771(10) 0.8344(3) 0.0604(6) Uani d . 1 C
H3 0.2684 0.4674 0.7819 0.073 Uiso calc R 1 H
C4 0.1399(3) 0.53561(12) 0.7344(4) 0.0733(8) Uani d . 1 C
H4 0.1243 0.5304 0.6149 0.088 Uiso calc R 1 H
C5 0.0760(3) 0.58082(11) 0.8081(5) 0.0715(8) Uani d . 1 C
C6 -0.0211(4) 0.62108(14) 0.6946(5) 0.1150(14) Uani d . 1 C
H6A -0.0066 0.6566 0.7425 0.172 Uiso calc R 1 H
H6B -0.1336 0.6116 0.6904 0.172 Uiso calc R 1 H
H6C 0.0155 0.6204 0.5791 0.172 Uiso calc R 1 H
C7 0.1041(3) 0.58815(11) 0.9827(5) 0.0761(8) Uani d . 1 C
H7 0.0642 0.6189 1.0342 0.091 Uiso calc R 1 H
C8 0.1909(3) 0.55084(10) 1.0853(4) 0.0631(7) Uani d . 1 C
H8 0.2080 0.5568 1.2042 0.076 Uiso calc R 1 H
C9 0.5245(2) 0.38431(8) 1.3460(3) 0.0393(5) Uani d . 1 C
C10 0.5447(2) 0.34204(8) 1.0914(2) 0.0389(5) Uani d . 1 C
C11 0.5168(3) 0.32806(9) 0.9048(3) 0.0475(5) Uani d . 1 C
H11A 0.5362 0.3595 0.8341 0.057 Uiso calc R 1 H
H11B 0.5913 0.2999 0.8752 0.057 Uiso calc R 1 H
C12 0.2353(3) 0.32870(9) 0.7616(3) 0.0523(6) Uani d . 1 C
H12 0.2474 0.3576 0.6867 0.063 Uiso calc R 1 H
C13 0.1429(4) 0.26534(11) 0.8958(3) 0.0771(9) Uani d . 1 C
H13 0.0707 0.2399 0.9335 0.093 Uiso calc R 1 H
O1 0.7877(2) 0.28744(7) 0.6178(2) 0.0667(5) Uani d D 1 O
H1A 0.752(3) 0.2565(6) 0.648(3) 0.074(9) Uiso d D 1 H
H1B 0.8821(17) 0.2948(9) 0.664(3) 0.085(10) Uiso d D 1 H

loop_
_atom_site_aniso_label
_atom_site_aniso_U_11
_atom_site_aniso_U_22
_atom_site_aniso_U_33
_atom_site_aniso_U_12
_atom_site_aniso_U_13
_atom_site_aniso_U_23
S1 0.0817(5) 0.0467(3) 0.0399(3) 0.0009(3) 0.0018(3) -0.0047(3)
N1 0.0428(10) 0.0387(10) 0.0413(9) 0.0039(8) -0.0018(8) 0.0078(8)
N2 0.0376(9) 0.0357(9) 0.0364(9) 0.0010(7) -0.0030(7) 0.0033(7)
N3 0.0434(10) 0.0414(10) 0.0431(10) 0.0033(8) -0.0028(8) -0.0017(8)
N4 0.0487(11) 0.0411(10) 0.0388(10) 0.0013(9) -0.0080(8) 0.0029(8)
N5 0.0548(11) 0.0418(10) 0.0349(9) -0.0034(9) -0.0034(8) -0.0010(8)
N6 0.0928(17) 0.0708(15) 0.0738(15) -0.0306(13) -0.0267(13) 0.0299(12)
N7 0.0580(13) 0.0607(13) 0.0537(12) -0.0114(11) -0.0081(10) -0.0025(10)
C1 0.0497(13) 0.0417(12) 0.0434(12) 0.0015(10) 0.0017(10) 0.0052(10)
C2 0.0421(13) 0.0402(12) 0.0516(13) -0.0007(10) 0.0034(10) 0.0108(10)
C3 0.0642(16) 0.0568(15) 0.0595(15) 0.0042(13) -0.0011(12) 0.0127(12)
C4 0.0688(18) 0.082(2) 0.0671(17) -0.0097(16) -0.0118(14) 0.0317(16)
C5 0.0408(14) 0.0612(18) 0.111(2) -0.0021(13) -0.0024(15) 0.0424(17)
C6 0.065(2) 0.103(3) 0.174(3) 0.0048(18) -0.016(2) 0.083(3)
C7 0.0621(17) 0.0490(16) 0.119(3) 0.0166(13) 0.0162(17) 0.0199(16)
C8 0.0652(16) 0.0519(15) 0.0729(17) 0.0104(13) 0.0110(13) 0.0086(13)
C9 0.0399(12) 0.0373(11) 0.0400(11) -0.0070(9) -0.0022(9) 0.0042(9)
C10 0.0350(11) 0.0410(12) 0.0400(11) 0.0004(9) -0.0021(9) 0.0003(9)
C11 0.0453(13) 0.0556(14) 0.0417(12) 0.0058(11) 0.0037(10) -0.0042(10)
C12 0.0580(15) 0.0502(13) 0.0474(13) -0.0049(12) -0.0063(11) 0.0071(11)
C13 0.089(2) 0.078(2) 0.0616(17) -0.0409(17) -0.0145(15) 0.0138(15)
O1 0.0543(11) 0.0655(12) 0.0772(12) -0.0099(9) -0.0183(10) 0.0297(10)

loop_
_atom_type_symbol
_atom_type_description
_atom_type_scat_dispersion_real
_atom_type_scat_dispersion_imag
_atom_type_scat_source
C C 0.0033 0.0016 'International Tables Vol C Tables 4.2.6.8 and 6.1.1.4'
H H 0.0000 0.0000 'International Tables Vol C Tables 4.2.6.8 and 6.1.1.4'
N N 0.0061 0.0033 'International Tables Vol C Tables 4.2.6.8 and 6.1.1.4'
O O 0.0106 0.0060 'International Tables Vol C Tables 4.2.6.8 and 6.1.1.4'
S S 0.1246 0.1234 'International Tables Vol C Tables 4.2.6.8 and 6.1.1.4'

loop_
_geom_angle_atom_site_label_1
_geom_angle_atom_site_label_2
_geom_angle_atom_site_label_3
_geom_angle
_geom_angle_publ_flag
C1 N1 N2 119.51(17) yes
C10 N2 C9 108.34(15) yes
C10 N2 N1 117.57(15) ?
C9 N2 N1 134.08(16) ?
C10 N3 N4 104.05(16) yes
C9 N4 N3 114.34(16) ?
C9 N4 H4A 127.3(14) ?
N3 N4 H4A 118.3(14) ?
C12 N5 N6 109.35(19) ?
C12 N5 C11 130.26(19) ?
N6 N5 C11 120.31(18) ?
C13 N6 N5 101.9(2) ?
C12 N7 C13 101.8(2) ?
N1 C1 C2 120.0(2) ?
N1 C1 H1 120.0 ?
C2 C1 H1 120.0 ?
C3 C2 C8 118.2(2) ?
C3 C2 C1 122.6(2) ?
C8 C2 C1 119.2(2) ?
C2 C3 C4 120.2(3) ?
C2 C3 H3 119.9 ?
C4 C3 H3 119.9 ?
C5 C4 C3 121.4(3) ?
C5 C4 H4 119.3 ?
C3 C4 H4 119.3 ?
C7 C5 C4 118.1(2) ?
C7 C5 C6 121.9(3) ?
C4 C5 C6 119.9(3) ?
C5 C6 H6A 109.5 ?
C5 C6 H6B 109.5 ?
H6A C6 H6B 109.5 ?
C5 C6 H6C 109.5 ?
H6A C6 H6C 109.5 ?
H6B C6 H6C 109.5 ?
C5 C7 C8 121.4(3) ?
C5 C7 H7 119.3 ?
C8 C7 H7 119.3 ?
C7 C8 C2 120.6(3) ?
C7 C8 H8 119.7 ?
C2 C8 H8 119.7 ?
N4 C9 N2 102.15(16) ?
N4 C9 S1 126.85(15) ?
N2 C9 S1 130.99(15) ?
N3 C10 N2 111.12(17) ?
N3 C10 C11 124.28(19) ?
N2 C10 C11 124.56(17) ?
N5 C11 C10 109.92(17) yes
N5 C11 H11A 109.7 ?
C10 C11 H11A 109.7 ?
N5 C11 H11B 109.7 ?
C10 C11 H11B 109.7 ?
H11A C11 H11B 108.2 ?
N5 C12 N7 111.4(2) ?
N5 C12 H12 124.3 ?
N7 C12 H12 124.3 ?
N6 C13 N7 115.4(2) ?
N6 C13 H13 122.3 ?
N7 C13 H13 122.3 ?
H1A O1 H1B 113.3(15) ?

loop_
_geom_bond_atom_site_label_1
_geom_bond_atom_site_label_2
_geom_bond_distance
_geom_bond_publ_flag
S1 C9 1.664(2) yes
N1 C1 1.269(3) yes
N1 N2 1.394(2) yes
N2 C10 1.372(2) ?
N2 C9 1.392(2) ?
N3 C10 1.299(2) ?
N3 N4 1.372(2) yes
N4 C9 1.342(3) ?
N4 H4A 0.902(9) ?
N5 C12 1.312(3) ?
N5 N6 1.351(3) yes
N5 C11 1.456(3) ?
N6 C13 1.311(3) ?
N7 C12 1.312(3) ?
N7 C13 1.338(3) ?
C1 C2 1.459(3) ?
C1 H1 0.9300 ?
C2 C3 1.383(3) ?
C2 C8 1.385(3) ?
C3 C4 1.386(3) ?
C3 H3 0.9300 ?
C4 C5 1.379(4) ?
C4 H4 0.9300 ?
C5 C7 1.362(4) ?
C5 C6 1.520(3) ?
C6 H6A 0.9600 ?
C6 H6B 0.9600 ?
C6 H6C 0.9600 ?
C7 C8 1.385(4) ?
C7 H7 0.9300 ?
C8 H8 0.9300 ?
C10 C11 1.482(3) ?
C11 H11A 0.9700 ?
C11 H11B 0.9700 ?
C12 H12 0.9300 ?
C13 H13 0.9300 ?
O1 H1A 0.860(9) ?
O1 H1B 0.857(9) ?

loop_
_geom_hbond_atom_site_label_D
_geom_hbond_atom_site_label_H
_geom_hbond_atom_site_label_A
_geom_hbond_site_symmetry_A
_geom_hbond_distance_DH
_geom_hbond_distance_HA
_geom_hbond_distance_DA
_geom_hbond_angle_DHA
O1 H1A N3 4_565 0.860(17) 2.06(3) 2.912(3) 171
O1 H1B N7 1_655 0.857(17) 1.95(3) 2.800(2) 173
N4 H4A O1 1_556 0.902(16) 1.81(2) 2.699(2) 167
C1 H1 S1 . 0.93 2.51000 3.255(2) 137

loop_
_geom_torsion_atom_site_label_1
_geom_torsion_atom_site_label_2
_geom_torsion_atom_site_label_3
_geom_torsion_atom_site_label_4
_geom_torsion
C1 N1 N2 C10 -170.49(18)
C1 N1 N2 C9 8.1(3)
C10 N3 N4 C9 0.2(2)
C12 N5 N6 C13 0.2(3)
C11 N5 N6 C13 177.3(2)
N2 N1 C1 C2 178.25(17)
N1 C1 C2 C3 -7.7(3)
N1 C1 C2 C8 173.6(2)
C8 C2 C3 C4 -1.0(3)
C1 C2 C3 C4 -179.7(2)
C2 C3 C4 C5 -0.4(4)
C3 C4 C5 C7 1.7(4)
C3 C4 C5 C6 -179.0(2)
C4 C5 C7 C8 -1.6(4)
C6 C5 C7 C8 179.1(2)
C5 C7 C8 C2 0.2(4)
C3 C2 C8 C7 1.1(4)
C1 C2 C8 C7 179.8(2)
N3 N4 C9 N2 -0.7(2)
N3 N4 C9 S1 178.50(14)
C10 N2 C9 N4 0.9(2)
N1 N2 C9 N4 -177.83(19)
C10 N2 C9 S1 -178.27(16)
N1 N2 C9 S1 3.0(3)
N4 N3 C10 N2 0.4(2)
N4 N3 C10 C11 -177.16(19)
C9 N2 C10 N3 -0.8(2)
N1 N2 C10 N3 178.13(16)
C9 N2 C10 C11 176.72(18)
N1 N2 C10 C11 -4.3(3)
C12 N5 C11 C10 120.6(2)
N6 N5 C11 C10 -55.8(3)
N3 C10 C11 N5 106.7(2)
N2 C10 C11 N5 -70.5(3)
N6 N5 C12 N7 -0.2(3)
C11 N5 C12 N7 -176.94(19)
C13 N7 C12 N5 0.2(3)
N5 N6 C13 N7 -0.1(3)
C12 N7 C13 N6 0.0(3)

loop_
_cod_related_entry_id
_cod_related_entry_database
_cod_related_entry_code
1 ChemSpider 21179896
